data_7214182
loop_
_publ_author_name
'Zheng, Sheng-Run'
'Chen, Rui-Ling'
'Liu, Zi-Meng'
'Wen, Xi-Ling'
'Xie, Tao'
'Fan, Jun'
'Zhang, Wei-Guang'

_publ_section_title
;
 Construction of terpyridine--Ln(iii) coordination polymers: structural
 diversity, visible and NIR luminescence properties and response to
 nerve-agent mimics
;
_journal_issue 14
_journal_name_full CrystEngComm
_journal_page_first 2898
_journal_paper_doi 10.1039/c3ce42091d
_journal_volume 16
_journal_year 2014
_chemical_formula_sum 'C22 H14 Er N3 O9 S2'
_chemical_formula_weight 695.74
_chemical_name_systematic
; 
 ? 
;
_space_group_IT_number 15
_symmetry_cell_setting monoclinic
_symmetry_space_group_name_Hall '-C 2yc'
_symmetry_space_group_name_H-M 'C 1 2/c 1'
_atom_sites_solution_hydrogens geom
_atom_sites_solution_primary direct
_atom_sites_solution_secondary difmap
_audit_creation_method SHELXL-97
_cell_angle_alpha 90.00
_cell_angle_beta 117.896(2)
_cell_angle_gamma 90.00
_cell_formula_units_Z 8
_cell_length_a 20.010(3)
_cell_length_b 18.516(2)
_cell_length_c 13.7905(18)
_cell_measurement_temperature 296(2)
_cell_volume 4515.7(10)
_computing_cell_refinement 'Bruker XSCANS'
_computing_data_collection 'Bruker XSCANS'
_computing_data_reduction 'Bruker SHELXTL'
_computing_molecular_graphics 'Bruker SHELXTL'
_computing_publication_material 'Bruker SHELXTL'
_computing_structure_refinement 'Bruker SHELXTL'
_computing_structure_solution 'Bruker SHELXTL'
_diffrn_ambient_temperature 296(2)
_diffrn_measured_fraction_theta_full 0.986
_diffrn_measured_fraction_theta_max 0.986
_diffrn_measurement_device_type 'Bruker P4'
_diffrn_measurement_method '\w scans'
_diffrn_radiation_monochromator graphite
_diffrn_radiation_source 'fine-focus sealed tube'
_diffrn_radiation_type MoK\a
_diffrn_radiation_wavelength 0.71073
_diffrn_reflns_av_R_equivalents 0.0716
_diffrn_reflns_av_sigmaI/netI 0.1074
_diffrn_reflns_limit_h_max 15
_diffrn_reflns_limit_h_min -25
_diffrn_reflns_limit_k_max 23
_diffrn_reflns_limit_k_min -23
_diffrn_reflns_limit_l_max 17
_diffrn_reflns_limit_l_min -17
_diffrn_reflns_number 10984
_diffrn_reflns_theta_full 26.99
_diffrn_reflns_theta_max 26.99
_diffrn_reflns_theta_min 1.59
_exptl_absorpt_coefficient_mu 3.964
_exptl_absorpt_correction_T_max 0.5878
_exptl_absorpt_correction_T_min 0.5044
_exptl_crystal_colour red
_exptl_crystal_density_diffrn 2.047
_exptl_crystal_density_method 'not measured'
_exptl_crystal_description block
_exptl_crystal_F_000 2712
_exptl_crystal_size_max 0.20
_exptl_crystal_size_mid 0.18
_exptl_crystal_size_min 0.15
_refine_diff_density_max 2.023
_refine_diff_density_min -0.938
_refine_diff_density_rms 0.214
_refine_ls_extinction_method none
_refine_ls_goodness_of_fit_ref 1.091
_refine_ls_hydrogen_treatment constr
_refine_ls_matrix_type full
_refine_ls_number_parameters 334
_refine_ls_number_reflns 4866
_refine_ls_number_restraints 6
_refine_ls_restrained_S_all 1.092
_refine_ls_R_factor_all 0.0961
_refine_ls_R_factor_gt 0.0544
_refine_ls_shift/su_max 0.001
_refine_ls_shift/su_mean 0.000
_refine_ls_structure_factor_coef Fsqd
_refine_ls_weighting_details 'calc w=1/[\s^2^(Fo^2^)+(0.0429P)^2^+0.0000P] where P=(Fo^2^+2Fc^2^)/3'
_refine_ls_weighting_scheme calc
_refine_ls_wR_factor_gt 0.1156
_refine_ls_wR_factor_ref 0.1336
_reflns_number_gt 3081
_reflns_number_total 4866
_reflns_threshold_expression >2sigma(I)
_cod_data_source_file c3ce42091d.txt
_cod_data_source_block 11
_cod_depositor_comments
;
The following automatic conversions were performed:

'_symmetry_cell_setting' value 'Monoclinic' changed to 'monoclinic'
according to
/usr/data/users/saulius/crontab/automatic-downloads/current/RSC/lib/dictionaries/cif_core.dic
dictionary named 'cif_core.dic' version 2.4.2 from 2011-04-26.

Automatic conversion script
Id: cif_fix_values 2281 2013-09-26 08:29:07Z andrius 
;
_cod_original_cell_volume 4515.8(10)
_cod_original_sg_symbol_H-M 'C2/c  '
_cod_database_code 7214182

loop_
_symmetry_equiv_pos_as_xyz
'x, y, z'
'-x, y, -z+1/2'
'x+1/2, y+1/2, z'
'-x+1/2, y+1/2, -z+1/2'
'-x, -y, -z'
'x, -y, z-1/2'
'-x+1/2, -y+1/2, -z'
'x+1/2, -y+1/2, z-1/2'

loop_
_atom_site_label
_atom_site_type_symbol
_atom_site_fract_x
_atom_site_fract_y
_atom_site_fract_z
_atom_site_U_iso_or_equiv
_atom_site_adp_type
_atom_site_occupancy
_atom_site_symmetry_multiplicity
_atom_site_calc_flag
_atom_site_refinement_flags
Er1 Er 0.14937(2) 0.18630(2) 0.27210(3) 0.02561(15) Uani 1 1 d .
S2 S 0.04645(14) 0.11955(14) -0.60175(18) 0.0274(6) Uani 1 1 d .
S1 S 0.19537(18) 0.2679(2) -0.2201(2) 0.0530(9) Uani 1 1 d .
O4 O -0.0354(3) 0.1215(4) -0.6619(5) 0.0297(16) Uani 1 1 d .
O7 O 0.1823(4) 0.2910(3) 0.3813(5) 0.0314(16) Uani 1 1 d .
N2 N 0.1296(4) 0.1694(4) 0.0816(6) 0.0284(19) Uani 1 1 d .
C19 C 0.0697(5) 0.1315(6) -0.4613(7) 0.027(2) Uani 1 1 d .
C6 C 0.0950(6) 0.2210(6) 0.0055(8) 0.032(2) Uani 1 1 d .
C16 C 0.1073(5) 0.1472(6) -0.2400(7) 0.028(2) Uani 1 1 d .
N3 N 0.2000(4) 0.0730(5) 0.2424(6) 0.031(2) Uani 1 1 d .
N1 N 0.0796(5) 0.2846(5) 0.1468(6) 0.036(2) Uani 1 1 d .
O5 O 0.0788(4) 0.1812(4) -0.6309(5) 0.0417(19) Uani 1 1 d .
C17 C 0.1307(5) 0.1980(5) -0.2931(7) 0.029(2) Uani 1 1 d .
C20 C 0.0486(6) 0.0803(6) -0.4097(8) 0.038(3) Uani 1 1 d .
H20A H 0.0221 0.0397 -0.4483 0.045 Uiso 1 1 calc R
C21 C 0.0665(6) 0.0882(6) -0.2995(7) 0.035(3) Uani 1 1 d .
H21A H 0.0508 0.0535 -0.2658 0.042 Uiso 1 1 calc R
C10 C 0.1559(5) 0.1109(5) 0.0541(7) 0.024(2) Uani 1 1 d .
O3 O 0.2411(4) 0.2738(4) -0.2760(5) 0.046(2) Uani 1 1 d .
O8 O 0.2596(4) 0.3394(4) 0.5459(5) 0.0345(17) Uani 1 1 d .
C22 C 0.2340(6) 0.2873(5) 0.4792(8) 0.034(3) Uani 1 1 d .
C9 C 0.1506(5) 0.1026(5) -0.0490(7) 0.031(2) Uani 1 1 d .
H9A H 0.1696 0.0615 -0.0663 0.037 Uiso 1 1 calc R
O2 O 0.2387(6) 0.2446(7) -0.1102(6) 0.126(5) Uani 1 1 d .
C18 C 0.1134(5) 0.1889(5) -0.4031(7) 0.030(2) Uani 1 1 d .
H18A H 0.1315 0.2216 -0.4366 0.036 Uiso 1 1 calc R
C7 C 0.0898(6) 0.2175(6) -0.0977(7) 0.033(2) Uani 1 1 d .
H7A H 0.0688 0.2555 -0.1469 0.040 Uiso 1 1 calc R
C5 C 0.0626(6) 0.2825(6) 0.0391(8) 0.036(3) Uani 1 1 d .
C15 C 0.2381(7) 0.0269(6) 0.3257(8) 0.047(3) Uani 1 1 d .
H15A H 0.2436 0.0383 0.3947 0.056 Uiso 1 1 calc R
O6 O 0.0768(4) 0.0524(4) -0.6098(5) 0.050(2) Uani 1 1 d .
C11 C 0.1946(5) 0.0561(5) 0.1413(7) 0.031(2) Uani 1 1 d .
C8 C 0.1161(5) 0.1572(6) -0.1266(7) 0.029(2) Uani 1 1 d .
O1 O 0.1503(6) 0.3298(6) -0.2317(11) 0.117(5) Uani 1 1 d .
C12 C 0.2242(6) -0.0066(6) 0.1272(8) 0.037(3) Uani 1 1 d .
H12A H 0.2183 -0.0172 0.0577 0.044 Uiso 1 1 calc R
C4 C 0.0171(8) 0.3341(7) -0.0338(10) 0.065(4) Uani 1 1 d .
H4A H 0.0069 0.3313 -0.1068 0.078 Uiso 1 1 calc R
C13 C 0.2623(7) -0.0552(7) 0.2103(9) 0.055(3) Uani 1 1 d .
H13A H 0.2821 -0.0978 0.1986 0.066 Uiso 1 1 calc R
C14 C 0.2697(7) -0.0373(6) 0.3132(8) 0.051(3) Uani 1 1 d .
H14A H 0.2955 -0.0678 0.3729 0.061 Uiso 1 1 calc R
C1 C 0.0532(7) 0.3410(7) 0.1792(10) 0.056(3) Uani 1 1 d .
H1A H 0.0673 0.3448 0.2535 0.067 Uiso 1 1 calc R
C2 C 0.0064(8) 0.3941(7) 0.1099(11) 0.066(4) Uani 1 1 d .
H2A H -0.0114 0.4315 0.1365 0.080 Uiso 1 1 calc R
C3 C -0.0132(10) 0.3894(8) -0.0018(12) 0.092(6) Uani 1 1 d .
H3A H -0.0458 0.4228 -0.0522 0.111 Uiso 1 1 calc R
O1W O 0.3348(15) -0.1123(15) 0.545(2) 0.139(9) Uani 0.50 1 d PU

loop_
_atom_site_aniso_label
_atom_site_aniso_U_11
_atom_site_aniso_U_22
_atom_site_aniso_U_33
_atom_site_aniso_U_23
_atom_site_aniso_U_13
_atom_site_aniso_U_12
Er1 0.0307(3) 0.0314(3) 0.0169(2) -0.0039(2) 0.01295(19) -0.0060(2)
S2 0.0283(14) 0.0397(15) 0.0164(11) -0.0025(10) 0.0122(11) 0.0012(12)
S1 0.057(2) 0.074(2) 0.0416(17) -0.0288(16) 0.0341(17) -0.0384(19)
O4 0.027(4) 0.047(4) 0.016(3) 0.003(3) 0.010(3) 0.005(3)
O7 0.040(4) 0.025(4) 0.023(4) -0.005(3) 0.010(3) -0.004(3)
N2 0.027(5) 0.044(6) 0.014(4) -0.003(4) 0.009(4) -0.004(4)
C19 0.018(5) 0.044(6) 0.014(4) -0.005(4) 0.005(4) -0.004(5)
C6 0.031(6) 0.044(7) 0.025(5) -0.006(5) 0.016(5) -0.009(5)
C16 0.026(5) 0.045(7) 0.017(5) -0.009(4) 0.013(4) -0.010(5)
N3 0.029(5) 0.041(5) 0.026(4) 0.000(4) 0.015(4) -0.007(4)
N1 0.046(6) 0.042(5) 0.025(4) -0.005(4) 0.021(4) -0.009(5)
O5 0.053(5) 0.058(5) 0.026(4) -0.008(3) 0.028(4) -0.020(4)
C17 0.023(5) 0.048(7) 0.018(5) -0.006(4) 0.010(4) -0.002(5)
C20 0.050(7) 0.037(7) 0.029(5) -0.018(5) 0.021(5) -0.017(5)
C21 0.043(7) 0.046(7) 0.022(5) -0.008(5) 0.022(5) -0.011(6)
C10 0.029(5) 0.027(5) 0.016(4) -0.006(4) 0.010(4) -0.011(4)
O3 0.044(5) 0.069(6) 0.035(4) -0.015(4) 0.026(4) -0.034(4)
O8 0.043(4) 0.035(4) 0.022(4) -0.007(3) 0.013(3) -0.008(3)
C22 0.038(7) 0.043(7) 0.026(5) -0.004(5) 0.018(5) -0.007(5)
C9 0.031(6) 0.034(6) 0.027(5) -0.004(4) 0.014(5) -0.002(5)
O2 0.122(9) 0.219(14) 0.027(5) -0.032(7) 0.027(6) -0.135(10)
C18 0.034(6) 0.037(6) 0.025(5) 0.002(5) 0.020(5) -0.004(5)
C7 0.041(7) 0.038(6) 0.024(5) -0.003(4) 0.018(5) -0.004(5)
C5 0.051(7) 0.037(6) 0.027(5) 0.001(5) 0.025(5) -0.003(5)
C15 0.078(9) 0.036(7) 0.025(6) -0.005(5) 0.023(6) -0.003(6)
O6 0.049(5) 0.063(6) 0.025(4) -0.004(4) 0.006(4) 0.024(4)
C11 0.035(6) 0.034(6) 0.026(5) -0.009(5) 0.017(5) -0.008(5)
C8 0.025(5) 0.040(6) 0.020(5) -0.008(4) 0.008(4) -0.013(5)
O1 0.093(9) 0.079(8) 0.198(14) -0.074(8) 0.085(9) -0.040(7)
C12 0.051(7) 0.038(7) 0.021(5) -0.009(5) 0.017(5) 0.002(6)
C4 0.100(12) 0.051(9) 0.040(7) 0.016(6) 0.030(8) 0.028(8)
C13 0.064(9) 0.054(8) 0.053(8) -0.015(7) 0.033(7) 0.006(7)
C14 0.071(9) 0.037(7) 0.026(6) 0.009(5) 0.007(6) 0.009(6)
C1 0.062(9) 0.069(9) 0.036(6) -0.010(6) 0.022(7) 0.016(8)
C2 0.084(11) 0.054(9) 0.065(9) 0.003(7) 0.038(8) 0.031(8)
C3 0.132(15) 0.093(13) 0.060(9) 0.021(9) 0.052(10) 0.055(11)
O1W 0.143(12) 0.154(13) 0.143(12) 0.029(9) 0.085(9) 0.003(9)

loop_
_atom_type_symbol
_atom_type_description
_atom_type_scat_dispersion_real
_atom_type_scat_dispersion_imag
_atom_type_scat_source
C C 0.0033 0.0016 'International Tables Vol C Tables 4.2.6.8 and 6.1.1.4'
H H 0.0000 0.0000 'International Tables Vol C Tables 4.2.6.8 and 6.1.1.4'
N N 0.0061 0.0033 'International Tables Vol C Tables 4.2.6.8 and 6.1.1.4'
O O 0.0106 0.0060 'International Tables Vol C Tables 4.2.6.8 and 6.1.1.4'
S S 0.1246 0.1234 'International Tables Vol C Tables 4.2.6.8 and 6.1.1.4'
Er Er -0.2586 4.9576 'International Tables Vol C Tables 4.2.6.8 and 6.1.1.4'

loop_
_geom_angle_atom_site_label_1
_geom_angle_atom_site_label_2
_geom_angle_atom_site_label_3
_geom_angle
_geom_angle_site_symmetry_1
_geom_angle_site_symmetry_3
O3 Er1 O7 75.0(2) 7 .
O3 Er1 O5 145.1(2) 7 1_556
O7 Er1 O5 74.5(2) . 1_556
O3 Er1 O8 77.6(2) 7 7_556
O7 Er1 O8 68.9(2) . 7_556
O5 Er1 O8 76.0(2) 1_556 7_556
O3 Er1 O4 142.7(2) 7 2_554
O7 Er1 O4 136.0(2) . 2_554
O5 Er1 O4 72.1(2) 1_556 2_554
O8 Er1 O4 127.4(2) 7_556 2_554
O3 Er1 N1 90.0(3) 7 .
O7 Er1 N1 74.7(2) . .
O5 Er1 N1 97.8(3) 1_556 .
O8 Er1 N1 143.4(3) 7_556 .
O4 Er1 N1 82.2(2) 2_554 .
O3 Er1 N3 79.3(3) 7 .
O7 Er1 N3 143.1(2) . .
O5 Er1 N3 117.7(2) 1_556 .
O8 Er1 N3 80.2(2) 7_556 .
O4 Er1 N3 79.1(2) 2_554 .
N1 Er1 N3 131.6(3) . .
O3 Er1 N2 75.1(2) 7 .
O7 Er1 N2 129.7(2) . .
O5 Er1 N2 138.8(2) 1_556 .
O8 Er1 N2 139.5(2) 7_556 .
O4 Er1 N2 68.5(2) 2_554 .
N1 Er1 N2 65.9(3) . .
N3 Er1 N2 65.7(3) . .
O6 S2 O4 112.9(4) . .
O6 S2 O5 114.0(5) . .
O4 S2 O5 110.5(4) . .
O6 S2 C19 106.9(4) . .
O4 S2 C19 105.7(4) . .
O5 S2 C19 106.2(4) . .
O2 S1 O1 113.9(8) . .
O2 S1 O3 111.7(6) . .
O1 S1 O3 113.9(7) . .
O2 S1 C17 107.7(5) . .
O1 S1 C17 105.6(5) . .
O3 S1 C17 103.2(4) . .
S2 O4 Er1 149.8(4) . 2_554
C22 O7 Er1 118.9(6) . .
C10 N2 C6 118.8(8) . .
C10 N2 Er1 120.9(6) . .
C6 N2 Er1 120.2(6) . .
C18 C19 C20 120.1(8) . .
C18 C19 S2 120.1(7) . .
C20 C19 S2 119.6(7) . .
N2 C6 C7 122.2(9) . .
N2 C6 C5 116.2(8) . .
C7 C6 C5 121.6(10) . .
C21 C16 C17 118.1(8) . .
C21 C16 C8 117.7(8) . .
C17 C16 C8 123.8(8) . .
C15 N3 C11 117.6(9) . .
C15 N3 Er1 121.0(6) . .
C11 N3 Er1 121.3(6) . .
C1 N1 C5 116.8(9) . .
C1 N1 Er1 121.9(7) . .
C5 N1 Er1 121.3(7) . .
S2 O5 Er1 130.4(4) . 1_554
C16 C17 C18 120.8(9) . .
C16 C17 S1 121.9(7) . .
C18 C17 S1 116.6(7) . .
C19 C20 C21 120.6(9) . .
C16 C21 C20 120.6(9) . .
N2 C10 C9 122.1(9) . .
N2 C10 C11 116.8(8) . .
C9 C10 C11 121.1(9) . .
S1 O3 Er1 147.9(4) . 7
C22 O8 Er1 117.9(6) . 7_556
O7 C22 O8 125.9(9) . .
O7 C22 C22 116.4(11) . 7_556
O8 C22 C22 117.6(11) . 7_556
C10 C9 C8 118.7(9) . .
C19 C18 C17 119.6(9) . .
C8 C7 C6 119.0(10) . .
N1 C5 C4 121.3(10) . .
N1 C5 C6 116.0(9) . .
C4 C5 C6 122.6(9) . .
N3 C15 C14 123.0(9) . .
C12 C11 N3 120.3(9) . .
C12 C11 C10 124.4(8) . .
N3 C11 C10 115.3(8) . .
C7 C8 C9 119.0(9) . .
C7 C8 C16 122.0(9) . .
C9 C8 C16 118.9(9) . .
C13 C12 C11 123.4(9) . .
C3 C4 C5 121.8(12) . .
C12 C13 C14 116.5(11) . .
C13 C14 C15 119.3(10) . .
N1 C1 C2 124.7(11) . .
C1 C2 C3 117.7(12) . .
C4 C3 C2 117.6(13) . .

loop_
_geom_bond_atom_site_label_1
_geom_bond_atom_site_label_2
_geom_bond_distance
_geom_bond_site_symmetry_2
Er1 O3 2.291(6) 7
Er1 O7 2.352(6) .
Er1 O5 2.358(6) 1_556
Er1 O8 2.360(6) 7_556
Er1 O4 2.389(6) 2_554
Er1 N1 2.447(9) .
Er1 N3 2.447(8) .
Er1 N2 2.487(7) .
S2 O6 1.411(7) .
S2 O4 1.449(6) .
S2 O5 1.459(7) .
S2 C19 1.782(8) .
S1 O2 1.417(10) .
S1 O1 1.420(11) .
S1 O3 1.449(7) .
S1 C17 1.774(10) .
O4 Er1 2.389(6) 2_554
O7 C22 1.261(11) .
N2 C10 1.334(11) .
N2 C6 1.347(12) .
C19 C18 1.372(13) .
C19 C20 1.365(13) .
C6 C7 1.379(12) .
C6 C5 1.487(14) .
C16 C21 1.380(13) .
C16 C17 1.400(13) .
C16 C8 1.501(11) .
N3 C15 1.344(12) .
N3 C11 1.383(11) .
N1 C1 1.338(13) .
N1 C5 1.360(11) .
O5 Er1 2.358(6) 1_554
C17 C18 1.400(11) .
C20 C21 1.396(12) .
C10 C9 1.384(12) .
C10 C11 1.486(13) .
O3 Er1 2.291(6) 7
O8 C22 1.266(11) .
O8 Er1 2.360(6) 7_556
C22 C22 1.52(2) 7_556
C9 C8 1.397(13) .
C7 C8 1.371(13) .
C5 C4 1.377(14) .
C15 C14 1.394(14) .
C11 C12 1.358(13) .
C12 C13 1.373(15) .
C4 C3 1.365(17) .
C13 C14 1.397(14) .
C1 C2 1.385(15) .
C2 C3 1.402(17) .
